data_1545803
loop_
_publ_author_name
'Smith, Matthew D.'
'Jaffe, Adam'
'Dohner, Emma R.'
'Lindenberg, Aaron'
'Karunadasa, Hemamala I.'

_publ_section_title
;
 Structural Origins of Broadband Emission from Layered Pb--Br Hybrid
 Perovskites
;
_journal_name_full 'Chem. Sci.'
_journal_paper_doi 10.1039/C7SC01590A
_journal_year 2017
_chemical_formula_moiety 'Br4 Pb, C5 H11 N3'
_chemical_formula_sum 'C5 H11 Br4 N3 Pb'
_chemical_formula_weight 640.00
_chemical_name_systematic 'histammonium tetrabromoplumbate'
_space_group_crystal_system monoclinic
_space_group_IT_number 14
_space_group_name_Hall '-P 2ybc'
_space_group_name_H-M_alt 'P 1 21/c 1'
_symmetry_space_group_name_Hall '-P 2ybc'
_symmetry_space_group_name_H-M 'P 1 21/c 1'
_atom_sites_solution_hydrogens geom
_audit_creation_date 2015-11-18
_audit_creation_method
;
Olex2 1.2
(compiled 2015.09.30 svn.r3233 for OlexSys, GUI svn.r5103)
;
_audit_update_record
;
2016-12-06 deposited with the CCDC.
2017-04-24 downloaded from the CCDC.
;
_cell_angle_alpha 90
_cell_angle_beta 110.061(3)
_cell_angle_gamma 90
_cell_formula_units_Z 4
_cell_length_a 10.6055(13)
_cell_length_b 11.6091(14)
_cell_length_c 11.9312(14)
_cell_measurement_reflns_used 9997
_cell_measurement_temperature 296.15
_cell_measurement_theta_max 32.760
_cell_measurement_theta_min 2.526
_cell_volume 1379.8(3)
_computing_cell_refinement 'SAINT v8.34A (Bruker, 2013)'
_computing_data_reduction 'SAINT v8.34A (Bruker, 2013)'
_computing_molecular_graphics 'Olex2 (Dolomanov et al., 2009)'
_computing_publication_material 'Olex2 (Dolomanov et al., 2009)'
_computing_structure_refinement 'XL (Sheldrick, 2008)'
_diffrn_ambient_temperature 296.15
_diffrn_measured_fraction_theta_full 0.999
_diffrn_measured_fraction_theta_max 1.000
_diffrn_measurement_device_type 'Bruker APEX-II CCD'
_diffrn_measurement_method '\f and \w scans'
_diffrn_radiation_type MoK\a
_diffrn_radiation_wavelength 0.71073
_diffrn_reflns_av_R_equivalents 0.0413
_diffrn_reflns_av_unetI/netI 0.0236
_diffrn_reflns_Laue_measured_fraction_full 0.999
_diffrn_reflns_Laue_measured_fraction_max 1.000
_diffrn_reflns_limit_h_max 15
_diffrn_reflns_limit_h_min -15
_diffrn_reflns_limit_k_max 16
_diffrn_reflns_limit_k_min -16
_diffrn_reflns_limit_l_max 17
_diffrn_reflns_limit_l_min -15
_diffrn_reflns_number 31826
_diffrn_reflns_point_group_measured_fraction_full 0.999
_diffrn_reflns_point_group_measured_fraction_max 1.000
_diffrn_reflns_theta_full 25.242
_diffrn_reflns_theta_max 30.510
_diffrn_reflns_theta_min 2.526
_diffrn_standards_number 0
_exptl_absorpt_coefficient_mu 23.777
_exptl_absorpt_correction_T_max 0.3404
_exptl_absorpt_correction_T_min 0.1374
_exptl_absorpt_correction_type multi-scan
_exptl_absorpt_process_details
;
SADABS-2014/2 (Bruker,2014/2) was used for absorption correction.
wR2(int) was 0.1360 before and 0.0569 after correction.
The Ratio of minimum to maximum transmission is 0.4036.
The \l/2 correction factor is Not present.
;
_exptl_crystal_colour 'clear light yellow'
_exptl_crystal_colour_lustre clear
_exptl_crystal_colour_modifier light
_exptl_crystal_colour_primary yellow
_exptl_crystal_density_diffrn 3.081
_exptl_crystal_description plate
_exptl_crystal_F_000 1136
_exptl_crystal_preparation ', Luminescent'
_exptl_crystal_recrystallization_method 'Slowly cooled from conc. HBr'
_exptl_crystal_size_max 0.13
_exptl_crystal_size_mid 0.1
_exptl_crystal_size_min 0.02
_refine_diff_density_max 1.390
_refine_diff_density_min -1.561
_refine_diff_density_rms 0.193
_refine_ls_extinction_method none
_refine_ls_goodness_of_fit_ref 1.065
_refine_ls_hydrogen_treatment constr
_refine_ls_matrix_type full
_refine_ls_number_parameters 119
_refine_ls_number_reflns 4219
_refine_ls_number_restraints 0
_refine_ls_restrained_S_all 1.065
_refine_ls_R_factor_all 0.0292
_refine_ls_R_factor_gt 0.0230
_refine_ls_shift/su_max 0.003
_refine_ls_shift/su_mean 0.000
_refine_ls_structure_factor_coef Fsqd
_refine_ls_weighting_details 'w=1/[\s^2^(Fo^2^)+(0.0307P)^2^+0.5211P] where P=(Fo^2^+2Fc^2^)/3'
_refine_ls_weighting_scheme calc
_refine_ls_wR_factor_gt 0.0540
_refine_ls_wR_factor_ref 0.0562
_reflns_Friedel_coverage 0.000
_reflns_number_gt 3697
_reflns_number_total 4219
_reflns_threshold_expression 'I > 2\s(I)'
_cod_data_source_file c7sc01590a2.cif
_cod_data_source_block g1_mono_p_0p70_a
_cod_database_code 1545803
_shelxl_version_number 2014-3
_shelx_space_group_comment
;
The symmetry employed for this shelxl refinement is uniquely defined
by the following loop, which should always be used as a source of
symmetry information in preference to the above space-group names.
They are only intended as comments.
;
_olex2_refinement_description
;
1. Fixed Uiso
 At 1.2 times of:
  All C(H) groups, All C(H,H) groups, All N(H) groups, All N(H,H,H) groups
2.a Secondary CH2 refined with riding coordinates:
 C2(H2A,H2B), C1(H1D,H1E)
2.b Aromatic/amide H refined with riding coordinates:
 N2(H2), N3(H3), C5(H5), C4(H4)
2.c Idealised Me refined as rotating group:
 N1(H1A,H1B,H1C)
;
_olex2_exptl_crystal_mounting_method 'Mounted on a Mitegen loop using a trace of paratone'
_olex2_submission_special_instructions 'No special instructions were received'

loop_
_space_group_symop_operation_xyz
'x, y, z'
'-x, y+1/2, -z+1/2'
'-x, -y, -z'
'x, -y-1/2, z-1/2'

loop_
_atom_site_label
_atom_site_type_symbol
_atom_site_fract_x
_atom_site_fract_y
_atom_site_fract_z
_atom_site_U_iso_or_equiv
_atom_site_adp_type
_atom_site_occupancy
_atom_site_site_symmetry_order
_atom_site_calc_flag
_atom_site_refinement_flags_posn
Pb1 Pb 0.48687(2) 0.77180(2) 0.75928(2) 0.02612(5) Uani 1 1 d .
Br1 Br 0.77876(4) 0.72793(3) 0.86665(3) 0.04125(9) Uani 1 1 d .
Br4 Br 0.44109(5) 0.52225(3) 0.76012(3) 0.04529(10) Uani 1 1 d .
Br2 Br 0.19031(4) 0.80821(3) 0.63775(4) 0.04574(9) Uani 1 1 d .
Br3 Br 0.49835(5) 0.74472(4) 0.51908(3) 0.04866(11) Uani 1 1 d .
N1 N 1.2711(4) 0.4939(3) 0.9658(3) 0.0441(7) Uani 1 1 d .
H1A H 1.3282 0.5260 0.9350 0.053 Uiso 1 1 calc GR
H1B H 1.3099 0.4333 1.0098 0.053 Uiso 1 1 calc GR
H1C H 1.2487 0.5451 1.0112 0.053 Uiso 1 1 calc GR
N2 N 0.8331(3) 0.5583(3) 0.6639(3) 0.0467(8) Uani 1 1 d .
H2 H 0.8112 0.6131 0.7021 0.056 Uiso 1 1 calc R
N3 N 0.8181(4) 0.4282(3) 0.5366(3) 0.0581(10) Uani 1 1 d .
H3 H 0.7857 0.3826 0.4768 0.070 Uiso 1 1 calc R
C5 C 0.7504(5) 0.5056(4) 0.5701(4) 0.0585(12) Uani 1 1 d .
H5 H 0.6593 0.5211 0.5341 0.070 Uiso 1 1 calc R
C3 C 0.9591(4) 0.5131(3) 0.6920(3) 0.0397(8) Uani 1 1 d .
C4 C 0.9479(4) 0.4303(4) 0.6102(4) 0.0519(10) Uani 1 1 d .
H4 H 1.0166 0.3832 0.6051 0.062 Uiso 1 1 calc R
C2 C 1.0743(5) 0.5540(4) 0.7958(4) 0.0546(11) Uani 1 1 d .
H2A H 1.1343 0.5990 0.7675 0.065 Uiso 1 1 calc R
H2B H 1.0414 0.6035 0.8453 0.065 Uiso 1 1 calc R
C1 C 1.1489(4) 0.4561(3) 0.8679(3) 0.0463(9) Uani 1 1 d .
H1D H 1.1743 0.4032 0.8165 0.056 Uiso 1 1 calc R
H1E H 1.0906 0.4152 0.9017 0.056 Uiso 1 1 calc R

loop_
_atom_site_aniso_label
_atom_site_aniso_U_11
_atom_site_aniso_U_22
_atom_site_aniso_U_33
_atom_site_aniso_U_23
_atom_site_aniso_U_13
_atom_site_aniso_U_12
Pb1 0.03351(8) 0.02377(6) 0.02203(6) 0.00072(4) 0.01075(5) -0.00023(4)
Br1 0.0331(2) 0.0464(2) 0.0442(2) 0.00086(14) 0.01311(16) -0.00174(14)
Br4 0.0582(3) 0.02162(14) 0.0517(2) -0.00146(12) 0.01320(18) -0.00145(14)
Br2 0.0365(2) 0.04740(19) 0.0536(2) -0.00144(17) 0.01576(17) 0.00536(16)
Br3 0.0638(3) 0.0625(2) 0.02688(18) -0.00119(15) 0.02479(19) 0.0001(2)
N1 0.0380(19) 0.0512(17) 0.0365(16) 0.0036(13) 0.0042(14) -0.0041(15)
N2 0.0403(19) 0.0454(16) 0.0499(18) -0.0069(14) 0.0099(15) 0.0103(15)
N3 0.060(3) 0.057(2) 0.0445(18) -0.0156(16) 0.0003(17) 0.0027(18)
C5 0.036(2) 0.064(3) 0.059(3) -0.007(2) -0.005(2) 0.007(2)
C3 0.034(2) 0.0413(18) 0.0383(19) 0.0012(14) 0.0053(16) 0.0039(15)
C4 0.044(2) 0.054(2) 0.056(2) -0.0050(19) 0.016(2) 0.014(2)
C2 0.045(2) 0.044(2) 0.059(3) 0.0001(19) -0.002(2) -0.0011(19)
C1 0.045(2) 0.0442(19) 0.0400(19) 0.0018(15) 0.0014(17) -0.0048(17)

loop_
_atom_type_symbol
_atom_type_description
_atom_type_scat_dispersion_real
_atom_type_scat_dispersion_imag
_atom_type_scat_source
C C 0.0033 0.0016 'International Tables Vol C Tables 4.2.6.8 and 6.1.1.4'
H H 0.0000 0.0000 'International Tables Vol C Tables 4.2.6.8 and 6.1.1.4'
N N 0.0061 0.0033 'International Tables Vol C Tables 4.2.6.8 and 6.1.1.4'
Br Br -0.2901 2.4595 'International Tables Vol C Tables 4.2.6.8 and 6.1.1.4'
Pb Pb -3.3944 10.1111 'International Tables Vol C Tables 4.2.6.8 and 6.1.1.4'

loop_
_geom_angle_atom_site_label_1
_geom_angle_atom_site_label_2
_geom_angle_atom_site_label_3
_geom_angle
_geom_angle_site_symmetry_1
_geom_angle_site_symmetry_3
Br1 Pb1 Br4 86.823(12) . 2_656
Br1 Pb1 Br2 176.645(11) . .
Br1 Pb1 Br3 83.035(13) . 4_576
Br4 Pb1 Br1 88.761(12) . .
Br4 Pb1 Br4 172.328(6) . 2_656
Br4 Pb1 Br2 89.630(13) . .
Br4 Pb1 Br3 102.313(11) 2_656 4_576
Br4 Pb1 Br3 83.351(11) . 4_576
Br2 Pb1 Br4 94.448(13) . 2_656
Br2 Pb1 Br3 99.703(13) . 4_576
Br3 Pb1 Br1 90.955(13) . .
Br3 Pb1 Br4 86.106(12) . 2_656
Br3 Pb1 Br4 87.699(12) . .
Br3 Pb1 Br2 86.038(14) . .
Br3 Pb1 Br3 169.307(9) . 4_576
Pb1 Br4 Pb1 153.911(18) . 2_646
Pb1 Br3 Pb1 174.915(18) . 4_575
H1A N1 H1B 109.5 . .
H1A N1 H1C 109.5 . .
H1B N1 H1C 109.5 . .
C1 N1 H1A 109.5 . .
C1 N1 H1B 109.5 . .
C1 N1 H1C 109.5 . .
C5 N2 H2 125.0 . .
C5 N2 C3 110.0(3) . .
C3 N2 H2 125.0 . .
C5 N3 H3 125.2 . .
C5 N3 C4 109.6(4) . .
C4 N3 H3 125.2 . .
N2 C5 H5 126.1 . .
N3 C5 N2 107.8(4) . .
N3 C5 H5 126.1 . .
N2 C3 C2 122.5(4) . .
C4 C3 N2 105.1(3) . .
C4 C3 C2 132.4(4) . .
N3 C4 H4 126.3 . .
C3 C4 N3 107.4(4) . .
C3 C4 H4 126.3 . .
C3 C2 H2A 109.4 . .
C3 C2 H2B 109.4 . .
H2A C2 H2B 108.0 . .
C1 C2 C3 111.2(4) . .
C1 C2 H2A 109.4 . .
C1 C2 H2B 109.4 . .
N1 C1 H1D 109.1 . .
N1 C1 H1E 109.1 . .
C2 C1 N1 112.3(3) . .
C2 C1 H1D 109.1 . .
C2 C1 H1E 109.1 . .
H1D C1 H1E 107.9 . .

loop_
_geom_bond_atom_site_label_1
_geom_bond_atom_site_label_2
_geom_bond_distance
_geom_bond_site_symmetry_2
Pb1 Br1 2.9602(5) .
Pb1 Br4 2.9380(5) .
Pb1 Br4 3.0351(5) 2_656
Pb1 Br2 3.0074(5) .
Pb1 Br3 3.0660(5) 4_576
Pb1 Br3 2.9269(5) .
Br4 Pb1 3.0352(5) 2_646
Br3 Pb1 3.0660(5) 4_575
N1 H1A 0.8900 .
N1 H1B 0.8900 .
N1 H1C 0.8900 .
N1 C1 1.482(5) .
N2 H2 0.8600 .
N2 C5 1.313(5) .
N2 C3 1.365(5) .
N3 H3 0.8600 .
N3 C5 1.296(6) .
N3 C4 1.355(5) .
C5 H5 0.9300 .
C3 C4 1.346(5) .
C3 C2 1.488(6) .
C4 H4 0.9300 .
C2 H2A 0.9700 .
C2 H2B 0.9700 .
C2 C1 1.480(5) .
C1 H1D 0.9700 .
C1 H1E 0.9700 .
